data_2218851
loop_
_publ_author_name
'Lin, Shiwei'
'Chen, Weilin'
'Zhang, Zhiming'
'Liu, Wenli'
'Wang, Enbo'

_publ_section_title
;
 Tetrakis(1-ethyl-3-methylimidazolium) \b-hexacosaoxidooctamolybdate
;
_journal_coeditor_code YA2072
_journal_issue 7
_journal_name_full 'Acta Crystallographica Section E'
_journal_page_first m954
_journal_paper_doi 10.1107/S1600536808015936
_journal_volume 64
_journal_year 2008
_chemical_formula_iupac '(C6 H11 N2)4 [Mo8 O26]'
_chemical_formula_moiety '4(C6 H11 N2 +), Mo8 O26 4-'
_chemical_formula_sum 'C24 H44 Mo8 N8 O26'
_chemical_formula_weight 1628.19
_chemical_name_systematic
;
Tetrakis(1-ethyl-3-methylimidazolium) \b-hexacosaoxidooctamolybdate
;
_space_group_IT_number 61
_symmetry_cell_setting orthorhombic
_symmetry_space_group_name_Hall '-P 2ac 2ab'
_symmetry_space_group_name_H-M 'P b c a'
_atom_sites_solution_hydrogens geom
_atom_sites_solution_primary direct
_atom_sites_solution_secondary difmap
_audit_creation_method SHELXL-97
_cell_angle_alpha 90.00
_cell_angle_beta 90.00
_cell_angle_gamma 90.00
_cell_formula_units_Z 4
_cell_length_a 15.6338(6)
_cell_length_b 16.9231(6)
_cell_length_c 17.9380(7)
_cell_measurement_reflns_used 27619
_cell_measurement_temperature 296(2)
_cell_measurement_theta_max 28.3
_cell_measurement_theta_min 2.1
_cell_volume 4745.9(3)
_computing_cell_refinement 'SAINT (Bruker, 1999)'
_computing_data_collection 'SMART (Bruker, 1997)'
_computing_data_reduction 'SAINT (Bruker, 1999)'
_computing_molecular_graphics 'SHELXTL-Plus (Sheldrick, 2008)'
_computing_publication_material 'SHELXL97 (Sheldrick, 2008)'
_computing_structure_refinement 'SHELXL97 (Sheldrick, 2008)'
_computing_structure_solution 'SHELXS97 (Sheldrick, 2008)'
_diffrn_ambient_temperature 296(2)
_diffrn_detector_area_resol_mean 0.01
_diffrn_measured_fraction_theta_full 0.964
_diffrn_measured_fraction_theta_max 0.964
_diffrn_measurement_device_type 'Bruker APEX CCD area-detector'
_diffrn_measurement_method \w
_diffrn_radiation_monochromator graphite
_diffrn_radiation_source 'fine-focus sealed tube'
_diffrn_radiation_type MoK\a
_diffrn_radiation_wavelength 0.71073
_diffrn_reflns_av_R_equivalents 0.027
_diffrn_reflns_av_sigmaI/netI 0.021
_diffrn_reflns_limit_h_max 14
_diffrn_reflns_limit_h_min -20
_diffrn_reflns_limit_k_max 22
_diffrn_reflns_limit_k_min -22
_diffrn_reflns_limit_l_max 23
_diffrn_reflns_limit_l_min -20
_diffrn_reflns_number 27619
_diffrn_reflns_theta_full 28.3
_diffrn_reflns_theta_max 28.3
_diffrn_reflns_theta_min 2.1
_diffrn_standards_decay_% 0
_diffrn_standards_interval_count 0
_diffrn_standards_interval_time 0
_diffrn_standards_number 0
_exptl_absorpt_coefficient_mu 2.13
_exptl_absorpt_correction_T_max 0.663
_exptl_absorpt_correction_T_min 0.629
_exptl_absorpt_correction_type multi-scan
_exptl_absorpt_process_details '(SADABS; Sheldrick, 1996)'
_exptl_crystal_colour colourless
_exptl_crystal_density_diffrn 2.279
_exptl_crystal_density_method 'not measured'
_exptl_crystal_description block
_exptl_crystal_F_000 3152
_exptl_crystal_size_max 0.24
_exptl_crystal_size_mid 0.22
_exptl_crystal_size_min 0.21
_refine_diff_density_max 0.66
_refine_diff_density_min -0.61
_refine_ls_extinction_method none
_refine_ls_goodness_of_fit_ref 1.04
_refine_ls_hydrogen_treatment constr
_refine_ls_matrix_type full
_refine_ls_number_parameters 298
_refine_ls_number_reflns 5677
_refine_ls_number_restraints 0
_refine_ls_restrained_S_all 1.04
_refine_ls_R_factor_all 0.037
_refine_ls_R_factor_gt 0.026
_refine_ls_shift/su_max 0.002
_refine_ls_shift/su_mean 0.000
_refine_ls_structure_factor_coef Fsqd
_refine_ls_weighting_details 'calc w=1/[\s^2^(Fo^2^)+(0.0327P)^2^+3.2572P] where P=(Fo^2^+2Fc^2^)/3'
_refine_ls_weighting_scheme calc
_refine_ls_wR_factor_gt 0.064
_refine_ls_wR_factor_ref 0.070
_reflns_number_gt 4568
_reflns_number_total 5677
_reflns_threshold_expression I>2\s(I)
_cod_data_source_file ya2072.cif
_cod_data_source_block I
_cod_database_code 2218851
_cod_database_fobs_code 2218851

loop_
_symmetry_equiv_pos_as_xyz
'x, y, z'
'-x+1/2, -y, z+1/2'
'-x, y+1/2, -z+1/2'
'x+1/2, -y+1/2, -z'
'-x, -y, -z'
'x-1/2, y, -z-1/2'
'x, -y-1/2, z-1/2'
'-x-1/2, y-1/2, z'

loop_
_atom_site_type_symbol
_atom_site_label
_atom_site_fract_x
_atom_site_fract_y
_atom_site_fract_z
_atom_site_U_iso_or_equiv
_atom_site_adp_type
_atom_site_calc_flag
_atom_site_refinement_flags
_atom_site_occupancy
Mo Mo1 0.919942(16) 0.001136(16) 0.429035(13) 0.03331(7) Uani d . 1
Mo Mo2 1.078576(18) -0.118127(18) 0.408995(16) 0.04219(8) Uani d . 1
Mo Mo3 1.048047(18) 0.149211(16) 0.436802(15) 0.03908(8) Uani d . 1
Mo Mo4 1.212312(18) 0.030332(19) 0.417154(16) 0.04370(8) Uani d . 1
O O1 1.05538(13) 0.01203(12) 0.44123(11) 0.0345(4) Uani d . 1
O O2 0.95510(13) -0.10911(12) 0.43767(11) 0.0385(5) Uani d . 1
O O3 0.93026(12) 0.11030(12) 0.46027(12) 0.0372(5) Uani d . 1
O O4 0.81442(14) -0.01285(13) 0.45821(12) 0.0436(5) Uani d . 1
O O5 0.91133(15) 0.01019(14) 0.33592(12) 0.0490(6) Uani d . 1
O O6 1.19117(14) -0.08062(14) 0.42354(12) 0.0456(5) Uani d . 1
O O7 1.16753(14) 0.13133(13) 0.44644(13) 0.0470(5) Uani d . 1
O O8 1.03691(16) 0.15263(15) 0.34304(13) 0.0546(6) Uani d . 1
O O9 1.04161(16) 0.24423(14) 0.46552(15) 0.0579(6) Uani d . 1
O O10 1.20274(17) 0.04091(16) 0.32313(14) 0.0617(7) Uani d . 1
O O11 1.31854(16) 0.03784(17) 0.43493(15) 0.0641(7) Uani d . 1
O O12 1.06442(16) -0.10397(17) 0.31615(14) 0.0631(7) Uani d . 1
O O13 1.09196(18) -0.21648(16) 0.41944(16) 0.0644(7) Uani d . 1
N N1 1.5874(2) 0.0109(2) 0.35763(17) 0.0562(8) Uani d . 1
N N2 1.2156(2) 0.28339(19) 0.6125(2) 0.0619(8) Uani d . 1
N N3 1.48859(19) 0.09691(18) 0.33891(15) 0.0513(7) Uani d . 1
N N4 1.1552(2) 0.23736(18) 0.71109(19) 0.0599(8) Uani d . 1
C C1 1.5344(2) 0.0403(2) 0.3079(2) 0.0551(9) Uani d . 1
H H1A 1.5299 0.0237 0.2587 0.066 Uiso calc R 1
C C2 1.5147(3) 0.1051(3) 0.4115(2) 0.0647(11) Uani d . 1
H H2A 1.4941 0.1413 0.4461 0.078 Uiso calc R 1
C C3 1.4202(3) 0.1411(3) 0.3036(2) 0.0635(11) Uani d . 1
H H3A 1.4151 0.1251 0.2525 0.095 Uiso calc R 1
H H3B 1.4330 0.1966 0.3058 0.095 Uiso calc R 1
H H3C 1.3674 0.1310 0.3292 0.095 Uiso calc R 1
C C4 1.5752(3) 0.0513(3) 0.4230(2) 0.0702(12) Uani d . 1
H H4A 1.6042 0.0427 0.4675 0.084 Uiso calc R 1
C C5 1.6476(3) -0.0559(3) 0.3444(2) 0.0754(13) Uani d . 1
H H5A 1.6575 -0.0614 0.2913 0.091 Uiso calc R 1
H H5B 1.7020 -0.0443 0.3680 0.091 Uiso calc R 1
C C6 1.1661(2) 0.2273(2) 0.6388(2) 0.0596(10) Uani d . 1
H H6A 1.1423 0.1866 0.6107 0.072 Uiso calc R 1
C C7 1.1062(3) 0.1867(2) 0.7611(2) 0.0708(11) Uani d . 1
H H7A 1.0702 0.2194 0.7925 0.085 Uiso calc R 1
H H7B 1.0693 0.1528 0.7318 0.085 Uiso calc R 1
C C8 1.2360(3) 0.3315(3) 0.6708(3) 0.0759(13) Uani d . 1
H H8A 1.2698 0.3766 0.6681 0.091 Uiso calc R 1
C C9 1.2417(3) 0.2920(3) 0.5351(3) 0.0872(15) Uani d . 1
H H9A 1.2183 0.2494 0.5062 0.131 Uiso calc R 1
H H9B 1.3030 0.2909 0.5320 0.131 Uiso calc R 1
H H9C 1.2210 0.3414 0.5160 0.131 Uiso calc R 1
C C10 1.1999(3) 0.3033(3) 0.7313(3) 0.0806(14) Uani d . 1
H H10A 1.2041 0.3243 0.7790 0.097 Uiso calc R 1
C C11 1.6139(4) -0.1312(3) 0.3742(4) 0.115(2) Uani d . 1
H H11A 1.6539 -0.1729 0.3640 0.172 Uiso calc R 1
H H11B 1.5602 -0.1430 0.3508 0.172 Uiso calc R 1
H H11C 1.6059 -0.1265 0.4270 0.172 Uiso calc R 1
C C12 1.1603(4) 0.1381(4) 0.8080(3) 0.118(2) Uani d . 1
H H12A 1.1252 0.1054 0.8392 0.177 Uiso calc R 1
H H12B 1.1955 0.1714 0.8385 0.177 Uiso calc R 1
H H12C 1.1959 0.1054 0.7772 0.177 Uiso calc R 1

loop_
_atom_site_aniso_label
_atom_site_aniso_U_11
_atom_site_aniso_U_22
_atom_site_aniso_U_33
_atom_site_aniso_U_12
_atom_site_aniso_U_13
_atom_site_aniso_U_23
Mo1 0.03345(14) 0.03938(14) 0.02710(13) -0.00539(11) -0.00506(9) -0.00023(10)
Mo2 0.04347(17) 0.04620(16) 0.03690(15) -0.00116(13) 0.00226(11) -0.00868(12)
Mo3 0.04015(16) 0.03777(14) 0.03932(15) -0.00623(12) -0.00155(11) 0.00535(11)
Mo4 0.03562(15) 0.05413(18) 0.04136(16) -0.00311(13) 0.00151(11) 0.00798(13)
O1 0.0351(11) 0.0394(11) 0.0289(10) -0.0030(9) -0.0017(8) 0.0008(8)
O2 0.0416(12) 0.0382(11) 0.0357(11) -0.0072(9) -0.0048(9) -0.0064(9)
O3 0.0364(11) 0.0367(11) 0.0385(12) 0.0003(9) -0.0014(9) 0.0001(9)
O4 0.0362(12) 0.0553(13) 0.0392(12) -0.0066(10) -0.0057(9) 0.0017(10)
O5 0.0548(14) 0.0600(15) 0.0322(12) -0.0031(11) -0.0100(10) 0.0004(10)
O6 0.0393(12) 0.0519(13) 0.0456(13) 0.0050(11) 0.0061(9) 0.0019(10)
O7 0.0383(12) 0.0488(13) 0.0540(14) -0.0123(10) -0.0017(10) 0.0065(11)
O8 0.0538(15) 0.0651(16) 0.0450(14) -0.0102(12) -0.0027(11) 0.0139(12)
O9 0.0633(16) 0.0413(13) 0.0689(17) -0.0040(12) -0.0009(13) -0.0003(12)
O10 0.0706(18) 0.0699(17) 0.0446(14) 0.0031(14) 0.0051(12) 0.0117(12)
O11 0.0398(14) 0.083(2) 0.0689(17) -0.0065(13) 0.0012(12) 0.0155(14)
O12 0.0624(17) 0.089(2) 0.0376(13) -0.0027(14) 0.0031(11) -0.0157(13)
O13 0.0703(18) 0.0481(15) 0.0748(19) 0.0002(13) 0.0033(14) -0.0174(13)
N1 0.0514(18) 0.072(2) 0.0457(17) -0.0034(15) -0.0109(14) -0.0023(15)
N2 0.0543(19) 0.0583(19) 0.073(2) -0.0168(16) -0.0121(16) 0.0017(17)
N3 0.0540(18) 0.0637(18) 0.0363(15) -0.0049(15) 0.0002(13) -0.0049(14)
N4 0.0528(18) 0.0563(18) 0.070(2) -0.0094(15) -0.0104(16) -0.0100(16)
C1 0.055(2) 0.072(2) 0.0383(18) 0.0020(19) -0.0073(16) -0.0061(17)
C2 0.069(3) 0.085(3) 0.041(2) -0.002(2) 0.0005(18) -0.013(2)
C3 0.063(3) 0.078(3) 0.049(2) 0.016(2) 0.0034(18) -0.004(2)
C4 0.077(3) 0.098(4) 0.036(2) -0.010(3) -0.0116(18) -0.004(2)
C5 0.064(3) 0.097(3) 0.065(3) 0.016(3) -0.024(2) -0.011(2)
C6 0.061(2) 0.055(2) 0.064(2) -0.0145(19) -0.0155(19) -0.0003(19)
C7 0.063(3) 0.073(3) 0.076(3) -0.004(2) -0.004(2) -0.004(2)
C8 0.069(3) 0.058(2) 0.100(4) -0.023(2) -0.006(3) -0.017(2)
C9 0.088(3) 0.097(4) 0.077(3) -0.038(3) -0.011(3) 0.015(3)
C10 0.076(3) 0.079(3) 0.087(3) -0.017(2) -0.003(3) -0.033(3)
C11 0.124(5) 0.087(4) 0.134(5) 0.016(4) -0.007(4) 0.019(4)
C12 0.099(4) 0.143(5) 0.112(5) 0.022(4) -0.008(4) 0.047(4)

loop_
_atom_type_symbol
_atom_type_description
_atom_type_scat_dispersion_real
_atom_type_scat_dispersion_imag
_atom_type_scat_source
O O 0.0106 0.0060 'International Tables Vol C Tables 4.2.6.8 and 6.1.1.4'
H H 0.0000 0.0000 'International Tables Vol C Tables 4.2.6.8 and 6.1.1.4'
Mo Mo -1.6832 0.6857 'International Tables Vol C Tables 4.2.6.8 and 6.1.1.4'
N N 0.0061 0.0033 'International Tables Vol C Tables 4.2.6.8 and 6.1.1.4'
C C 0.0033 0.0016 'International Tables Vol C Tables 4.2.6.8 and 6.1.1.4'

loop_
_geom_angle_atom_site_label_1
_geom_angle_atom_site_label_2
_geom_angle_atom_site_label_3
_geom_angle_site_symmetry_1
_geom_angle_site_symmetry_3
_geom_angle
O5 Mo1 O4 . . 103.54(11)
O5 Mo1 O3 . . 101.94(10)
O4 Mo1 O3 . . 96.96(9)
O5 Mo1 O2 . . 100.86(10)
O4 Mo1 O2 . . 96.47(10)
O3 Mo1 O2 . . 149.93(8)
O5 Mo1 O1 . . 99.96(10)
O4 Mo1 O1 . . 156.48(9)
O3 Mo1 O1 . . 78.79(8)
O2 Mo1 O1 . . 78.18(8)
O5 Mo1 O1 . 5_756 175.21(10)
O4 Mo1 O1 . 5_756 81.19(8)
O3 Mo1 O1 . 5_756 78.00(8)
O2 Mo1 O1 . 5_756 77.66(8)
O1 Mo1 O1 . 5_756 75.30(8)
O5 Mo1 Mo3 . . 91.25(8)
O4 Mo1 Mo3 . . 132.98(7)
O3 Mo1 Mo3 . . 36.03(6)
O2 Mo1 Mo3 . . 124.55(6)
O1 Mo1 Mo3 . . 46.38(5)
O1 Mo1 Mo3 5_756 . 85.94(5)
O5 Mo1 Mo2 . . 90.45(8)
O4 Mo1 Mo2 . . 132.56(7)
O3 Mo1 Mo2 . . 124.49(6)
O2 Mo1 Mo2 . . 36.09(6)
O1 Mo1 Mo2 . . 45.71(5)
O1 Mo1 Mo2 5_756 . 85.71(5)
Mo3 Mo1 Mo2 . . 90.780(10)
O13 Mo2 O12 . . 105.32(14)
O13 Mo2 O6 . . 101.56(12)
O12 Mo2 O6 . . 102.10(11)
O13 Mo2 O2 . . 99.56(11)
O12 Mo2 O2 . . 96.63(10)
O6 Mo2 O2 . . 146.78(9)
O13 Mo2 O1 . . 159.00(11)
O12 Mo2 O1 . . 95.20(11)
O6 Mo2 O1 . . 77.94(9)
O2 Mo2 O1 . . 73.22(8)
O13 Mo2 O3 . 5_756 87.26(11)
O12 Mo2 O3 . 5_756 164.26(11)
O6 Mo2 O3 . 5_756 84.15(8)
O2 Mo2 O3 . 5_756 71.54(7)
O1 Mo2 O3 . 5_756 71.77(7)
O13 Mo2 Mo1 . . 134.56(10)
O12 Mo2 Mo1 . . 85.45(9)
O6 Mo2 Mo1 . . 119.47(7)
O2 Mo2 Mo1 . . 35.01(6)
O1 Mo2 Mo1 . . 41.55(5)
O3 Mo2 Mo1 5_756 . 78.94(5)
O9 Mo3 O8 . . 105.31(13)
O9 Mo3 O7 . . 100.50(11)
O8 Mo3 O7 . . 101.36(11)
O9 Mo3 O3 . . 101.19(11)
O8 Mo3 O3 . . 97.23(10)
O7 Mo3 O3 . . 146.45(9)
O9 Mo3 O1 . . 160.30(10)
O8 Mo3 O1 . . 94.20(10)
O7 Mo3 O1 . . 77.85(8)
O3 Mo3 O1 . . 73.12(8)
O9 Mo3 O2 . 5_756 88.94(10)
O8 Mo3 O2 . 5_756 163.60(10)
O7 Mo3 O2 . 5_756 83.54(9)
O3 Mo3 O2 . 5_756 71.60(8)
O1 Mo3 O2 . 5_756 71.36(7)
O9 Mo3 Mo1 . . 135.89(9)
O8 Mo3 Mo1 . . 85.38(8)
O7 Mo3 Mo1 . . 119.53(7)
O3 Mo3 Mo1 . . 34.72(6)
O1 Mo3 Mo1 . . 41.69(5)
O2 Mo3 Mo1 5_756 . 78.66(5)
O11 Mo4 O10 . . 105.33(13)
O11 Mo4 O6 . . 103.41(12)
O10 Mo4 O6 . . 98.49(11)
O11 Mo4 O7 . . 103.82(12)
O10 Mo4 O7 . . 98.36(11)
O6 Mo4 O7 . . 142.70(9)
O11 Mo4 O4 . 5_756 90.28(10)
O10 Mo4 O4 . 5_756 164.39(11)
O6 Mo4 O4 . 5_756 77.48(8)
O7 Mo4 O4 . 5_756 77.39(9)
O11 Mo4 O1 . . 159.07(10)
O10 Mo4 O1 . . 95.59(10)
O6 Mo4 O1 . . 72.50(8)
O7 Mo4 O1 . . 72.93(8)
O4 Mo4 O1 5_756 . 68.80(7)
Mo1 O1 Mo2 . . 92.74(7)
Mo1 O1 Mo3 . . 91.94(8)
Mo2 O1 Mo3 . . 162.30(10)
Mo1 O1 Mo1 . 5_756 104.70(8)
Mo2 O1 Mo1 . 5_756 97.52(7)
Mo3 O1 Mo1 . 5_756 97.78(7)
Mo1 O1 Mo4 . . 164.07(10)
Mo2 O1 Mo4 . . 85.47(7)
Mo3 O1 Mo4 . . 85.36(6)
Mo1 O1 Mo4 5_756 . 91.23(7)
Mo1 O2 Mo2 . . 108.90(10)
Mo1 O2 Mo3 . 5_756 110.24(9)
Mo2 O2 Mo3 . 5_756 104.12(9)
Mo1 O3 Mo3 . . 109.25(10)
Mo1 O3 Mo2 . 5_756 109.70(9)
Mo3 O3 Mo2 . 5_756 104.20(9)
Mo1 O4 Mo4 . 5_756 118.79(10)
Mo2 O6 Mo4 . . 118.90(12)
Mo3 O7 Mo4 . . 118.38(11)
C1 N1 C4 . . 107.6(4)
C1 N1 C5 . . 125.2(3)
C4 N1 C5 . . 127.1(3)
C6 N2 C8 . . 107.1(4)
C6 N2 C9 . . 125.5(3)
C8 N2 C9 . . 127.4(4)
C1 N3 C2 . . 108.1(3)
C1 N3 C3 . . 126.2(3)
C2 N3 C3 . . 125.6(3)
C6 N4 C10 . . 107.5(4)
C6 N4 C7 . . 126.6(3)
C10 N4 C7 . . 125.9(4)
N1 C1 N3 . . 109.4(3)
N1 C1 H1A . . 125.3
N3 C1 H1A . . 125.3
C4 C2 N3 . . 106.9(4)
C4 C2 H2A . . 126.6
N3 C2 H2A . . 126.6
N3 C3 H3A . . 109.5
N3 C3 H3B . . 109.5
H3A C3 H3B . . 109.5
N3 C3 H3C . . 109.5
H3A C3 H3C . . 109.5
H3B C3 H3C . . 109.5
C2 C4 N1 . . 108.0(3)
C2 C4 H4A . . 126.0
N1 C4 H4A . . 126.0
C11 C5 N1 . . 111.8(4)
C11 C5 H5A . . 109.3
N1 C5 H5A . . 109.3
C11 C5 H5B . . 109.3
N1 C5 H5B . . 109.3
H5A C5 H5B . . 107.9
N2 C6 N4 . . 109.6(3)
N2 C6 H6A . . 125.2
N4 C6 H6A . . 125.2
C12 C7 N4 . . 112.6(4)
C12 C7 H7A . . 109.1
N4 C7 H7A . . 109.1
C12 C7 H7B . . 109.1
N4 C7 H7B . . 109.1
H7A C7 H7B . . 107.8
C10 C8 N2 . . 108.5(4)
C10 C8 H8A . . 125.8
N2 C8 H8A . . 125.8
N2 C9 H9A . . 109.5
N2 C9 H9B . . 109.5
H9A C9 H9B . . 109.5
N2 C9 H9C . . 109.5
H9A C9 H9C . . 109.5
H9B C9 H9C . . 109.5
C8 C10 N4 . . 107.3(4)
C8 C10 H10A . . 126.3
N4 C10 H10A . . 126.3
C5 C11 H11A . . 109.5
C5 C11 H11B . . 109.5
H11A C11 H11B . . 109.5
C5 C11 H11C . . 109.5
H11A C11 H11C . . 109.5
H11B C11 H11C . . 109.5
C7 C12 H12A . . 109.5
C7 C12 H12B . . 109.5
H12A C12 H12B . . 109.5
C7 C12 H12C . . 109.5
H12A C12 H12C . . 109.5
H12B C12 H12C . . 109.5

loop_
_geom_bond_atom_site_label_1
_geom_bond_atom_site_label_2
_geom_bond_site_symmetry_2
_geom_bond_distance
Mo1 O5 . 1.683(2)
Mo1 O4 . 1.747(2)
Mo1 O3 . 1.937(2)
Mo1 O2 . 1.951(2)
Mo1 O1 . 2.137(2)
Mo1 O1 5_756 2.370(2)
Mo1 Mo3 . 3.2109(4)
Mo1 Mo2 . 3.2177(4)
Mo2 O13 . 1.688(3)
Mo2 O12 . 1.697(3)
Mo2 O6 . 1.889(2)
Mo2 O2 . 2.004(2)
Mo2 O1 . 2.306(2)
Mo2 O3 5_756 2.353(2)
Mo3 O9 . 1.692(2)
Mo3 O8 . 1.692(2)
Mo3 O7 . 1.900(2)
Mo3 O3 . 2.000(2)
Mo3 O1 . 2.326(2)
Mo3 O2 5_756 2.352(2)
Mo4 O11 . 1.696(3)
Mo4 O10 . 1.703(2)
Mo4 O6 . 1.910(2)
Mo4 O7 . 1.920(2)
Mo4 O4 5_756 2.294(2)
Mo4 O1 . 2.510(2)
O1 Mo1 5_756 2.370(2)
O2 Mo3 5_756 2.352(2)
O3 Mo2 5_756 2.353(2)
O4 Mo4 5_756 2.294(2)
N1 C1 . 1.315(4)
N1 C4 . 1.371(5)
N1 C5 . 1.490(5)
N2 C6 . 1.313(5)
N2 C8 . 1.363(5)
N2 C9 . 1.454(6)
N3 C1 . 1.319(5)
N3 C2 . 1.372(4)
N3 C3 . 1.451(5)
N4 C6 . 1.319(5)
N4 C10 . 1.366(5)
N4 C7 . 1.458(5)
C1 H1A . 0.9300
C2 C4 . 1.328(6)
C2 H2A . 0.9300
C3 H3A . 0.9600
C3 H3B . 0.9600
C3 H3C . 0.9600
C4 H4A . 0.9300
C5 C11 . 1.478(7)
C5 H5A . 0.9700
C5 H5B . 0.9700
C6 H6A . 0.9300
C7 C12 . 1.448(6)
C7 H7A . 0.9700
C7 H7B . 0.9700
C8 C10 . 1.313(6)
C8 H8A . 0.9300
C9 H9A . 0.9600
C9 H9B . 0.9600
C9 H9C . 0.9600
C10 H10A . 0.9300
C11 H11A . 0.9600
C11 H11B . 0.9600
C11 H11C . 0.9600
C12 H12A . 0.9600
C12 H12B . 0.9600
C12 H12C . 0.9600
